data_4114680
loop_
_publ_author_name
'Song Ye'
'Zheng-Zheng Huang'
'Chun-An Xia'
'Yong Tang'
'Li-Xin Dai'

_publ_section_title
;
 A Novel Chiral Sulfonium Yilde: Highly Enantioselective Synthesis of
 Vinylcyclopropanes
;
_journal_name_full 'Journal of the American Chemical Society'
_journal_page_first 2432
_journal_page_last 2433
_journal_paper_doi 10.1021/ja0172969
_journal_volume 124
_journal_year 2002
_chemical_formula_sum 'C15 H18 Br N Si'
_chemical_formula_weight 320.30
_chemical_name_systematic
; 
 ? 
;
_space_group_IT_number 19
_symmetry_cell_setting orthorhombic
_symmetry_space_group_name_Hall 'P 2ac 2ab'
_symmetry_space_group_name_H-M 'P 21 21 21'
_atom_sites_solution_hydrogens geom
_atom_sites_solution_primary direct
_atom_sites_solution_secondary difmap
_audit_creation_method SHELXL-97
_cell_angle_alpha 90.00
_cell_angle_beta 90.00
_cell_angle_gamma 90.00
_cell_formula_units_Z 4
_cell_length_a 7.4776(17)
_cell_length_b 9.396(2)
_cell_length_c 22.560(5)
_cell_measurement_reflns_used 942
_cell_measurement_temperature 293(2)
_cell_measurement_theta_max 16.68
_cell_measurement_theta_min 2.35
_cell_volume 1585.1(6)
_computing_cell_refinement 'Bruker SMART'
_computing_data_collection 'Bruker SMART'
_computing_data_reduction 'Bruker SHELXTL'
_computing_molecular_graphics 'Bruker SHELXTL'
_computing_publication_material 'Bruker SHELXTL'
_computing_structure_refinement 'SHELXL-97 (Sheldrick, 1997)'
_computing_structure_solution 'SHELXS-97 (Sheldrick, 1990)'
_diffrn_ambient_temperature 293(2)
_diffrn_measured_fraction_theta_full 0.999
_diffrn_measured_fraction_theta_max 0.999
_diffrn_measurement_device_type 'CCD area detector'
_diffrn_measurement_method 'phi and omega scans'
_diffrn_radiation_monochromator graphite
_diffrn_radiation_source 'fine-focus sealed tube'
_diffrn_radiation_type MoK\a
_diffrn_radiation_wavelength 0.71073
_diffrn_reflns_av_R_equivalents 0.1113
_diffrn_reflns_av_sigmaI/netI 0.1383
_diffrn_reflns_limit_h_max 9
_diffrn_reflns_limit_h_min -8
_diffrn_reflns_limit_k_max 11
_diffrn_reflns_limit_k_min -11
_diffrn_reflns_limit_l_max 20
_diffrn_reflns_limit_l_min -27
_diffrn_reflns_number 8228
_diffrn_reflns_theta_full 25.49
_diffrn_reflns_theta_max 25.49
_diffrn_reflns_theta_min 2.35
_exptl_absorpt_coefficient_mu 2.653
_exptl_absorpt_correction_T_max 1.0000
_exptl_absorpt_correction_T_min 0.6101
_exptl_absorpt_correction_type sadabs
_exptl_crystal_colour colourless
_exptl_crystal_density_diffrn 1.342
_exptl_crystal_F_000 656
_refine_diff_density_max 0.455
_refine_diff_density_min -0.369
_refine_diff_density_rms 0.056
_refine_ls_abs_structure_details 'Flack H D (1983), Acta Cryst. A39, 876-881'
_refine_ls_abs_structure_Flack 0.011(16)
_refine_ls_extinction_method none
_refine_ls_goodness_of_fit_ref 0.739
_refine_ls_hydrogen_treatment mixed
_refine_ls_matrix_type full
_refine_ls_number_parameters 186
_refine_ls_number_reflns 2939
_refine_ls_number_restraints 0
_refine_ls_restrained_S_all 0.739
_refine_ls_R_factor_all 0.1153
_refine_ls_R_factor_gt 0.0426
_refine_ls_shift/su_max 0.001
_refine_ls_shift/su_mean 0.000
_refine_ls_structure_factor_coef Fsqd
_refine_ls_weighting_details 'calc w=1/[\s^2^(Fo^2^)+(0.0155P)^2^+0.0000P] where P=(Fo^2^+2Fc^2^)/3'
_refine_ls_weighting_scheme calc
_refine_ls_wR_factor_gt 0.0815
_refine_ls_wR_factor_ref 0.0958
_reflns_number_gt 1292
_reflns_number_total 2939
_reflns_threshold_expression >2sigma(I)
_cod_data_source_file ja0172969_s2_2.cif
_cod_data_source_block cd2145
_cod_original_cell_volume 1585.0(6)
_cod_database_code 4114680

loop_
_symmetry_equiv_pos_as_xyz
'x, y, z'
'-x+1/2, -y, z+1/2'
'-x, y+1/2, -z+1/2'
'x+1/2, -y+1/2, -z'

loop_
_atom_site_label
_atom_site_type_symbol
_atom_site_fract_x
_atom_site_fract_y
_atom_site_fract_z
_atom_site_U_iso_or_equiv
_atom_site_adp_type
_atom_site_occupancy
_atom_site_symmetry_multiplicity
_atom_site_calc_flag
_atom_site_refinement_flags
Br Br 0.52305(9) 0.73136(7) 0.94518(3) 0.1018(3) Uani 1 1 d .
Si Si 0.78143(18) 0.77396(18) 0.58144(6) 0.0567(5) Uani 1 1 d .
N N 1.5103(9) 1.1098(6) 0.7441(3) 0.0984(19) Uani 1 1 d .
C1 C 1.1548(8) 0.8677(6) 0.7170(3) 0.0515(16) Uani 1 1 d .
C2 C 1.1944(9) 1.0046(7) 0.7506(3) 0.0598(18) Uani 1 1 d .
C3 C 1.1632(8) 0.8670(6) 0.7836(3) 0.0532(17) Uani 1 1 d .
C4 C 0.9897(8) 0.8522(6) 0.6822(3) 0.0503(14) Uani 1 1 d .
C5 C 0.9790(7) 0.8002(6) 0.6297(3) 0.0559(16) Uani 1 1 d .
C6 C 1.3698(9) 1.0642(7) 0.7470(3) 0.0707(18) Uani 1 1 d .
C7 C 1.0072(8) 0.8439(5) 0.8230(2) 0.0500(14) Uani 1 1 d .
C8 C 1.0098(8) 0.7257(6) 0.8598(2) 0.0632(14) Uani 1 1 d .
H8 H 1.1103 0.6674 0.8600 0.076 Uiso 1 1 calc R
C9 C 0.8680(10) 0.6923(6) 0.8959(3) 0.0741(19) Uani 1 1 d .
H9 H 0.8728 0.6125 0.9202 0.089 Uiso 1 1 calc R
C10 C 0.7199(8) 0.7774(7) 0.8958(2) 0.0656(16) Uani 1 1 d .
C11 C 0.7123(8) 0.8934(6) 0.8606(3) 0.0647(17) Uani 1 1 d .
H11 H 0.6122 0.9520 0.8613 0.078 Uiso 1 1 calc R
C12 C 0.8538(8) 0.9244(7) 0.8237(3) 0.0634(17) Uani 1 1 d .
H12 H 0.8453 1.0025 0.7985 0.076 Uiso 1 1 calc R
C13 C 0.7771(8) 0.5841(6) 0.5587(3) 0.106(3) Uani 1 1 d .
H13A H 0.8947 0.5553 0.5466 0.159 Uiso 1 1 calc R
H13B H 0.6955 0.5723 0.5262 0.159 Uiso 1 1 calc R
H13C H 0.7387 0.5266 0.5915 0.159 Uiso 1 1 calc R
C14 C 0.5757(6) 0.8255(6) 0.6226(2) 0.079(2) Uani 1 1 d .
H14A H 0.5679 0.7710 0.6585 0.119 Uiso 1 1 calc R
H14B H 0.4726 0.8071 0.5985 0.119 Uiso 1 1 calc R
H14C H 0.5807 0.9250 0.6322 0.119 Uiso 1 1 calc R
C15 C 0.8008(8) 0.8865(7) 0.5144(2) 0.088(2) Uani 1 1 d .
H15A H 0.8143 0.9842 0.5259 0.132 Uiso 1 1 calc R
H15B H 0.6949 0.8763 0.4907 0.132 Uiso 1 1 calc R
H15C H 0.9032 0.8573 0.4918 0.132 Uiso 1 1 calc R
H1 H 1.260(6) 0.837(5) 0.7983(18) 0.044(17) Uiso 1 1 d .
H2 H 1.116(6) 1.062(5) 0.755(2) 0.049(19) Uiso 1 1 d .
H3 H 1.244(5) 0.830(4) 0.7029(15) 0.018(13) Uiso 1 1 d .
H4 H 0.892(5) 0.888(4) 0.7029(17) 0.022(13) Uiso 1 1 d .
H5 H 1.074(5) 0.770(5) 0.6136(16) 0.031(14) Uiso 1 1 d .

loop_
_atom_site_aniso_label
_atom_site_aniso_U_11
_atom_site_aniso_U_22
_atom_site_aniso_U_33
_atom_site_aniso_U_23
_atom_site_aniso_U_13
_atom_site_aniso_U_12
Br 0.1043(6) 0.0783(5) 0.1227(6) 0.0034(5) 0.0439(4) -0.0078(5)
Si 0.0458(9) 0.0619(11) 0.0625(10) -0.0093(10) 0.0004(6) -0.0054(9)
N 0.081(4) 0.093(4) 0.121(5) -0.001(4) -0.011(4) -0.038(4)
C1 0.043(4) 0.047(4) 0.064(5) -0.010(3) -0.004(4) 0.006(3)
C2 0.047(5) 0.051(4) 0.081(5) -0.003(4) -0.010(4) -0.005(4)
C3 0.046(4) 0.051(4) 0.063(5) 0.001(3) -0.011(4) 0.008(3)
C4 0.041(4) 0.051(3) 0.059(4) -0.002(3) -0.004(4) 0.003(3)
C5 0.039(4) 0.064(4) 0.064(4) -0.013(3) 0.006(3) -0.004(3)
C6 0.069(5) 0.055(4) 0.088(5) -0.006(4) -0.011(4) -0.007(4)
C7 0.052(4) 0.039(3) 0.060(4) -0.007(3) -0.013(4) 0.004(3)
C8 0.063(4) 0.054(4) 0.072(4) 0.000(4) -0.004(3) 0.013(4)
C9 0.093(5) 0.044(4) 0.085(5) 0.007(3) -0.017(4) 0.003(4)
C10 0.087(5) 0.047(4) 0.063(4) -0.009(4) 0.004(3) -0.009(4)
C11 0.065(4) 0.055(4) 0.074(5) 0.003(4) 0.012(4) 0.011(4)
C12 0.064(4) 0.057(4) 0.070(5) 0.012(3) 0.001(4) 0.010(3)
C13 0.078(5) 0.080(5) 0.160(7) -0.054(5) -0.045(5) 0.009(4)
C14 0.055(4) 0.104(5) 0.079(5) 0.014(4) 0.012(3) -0.001(3)
C15 0.080(5) 0.105(5) 0.079(5) -0.003(4) 0.002(4) -0.010(4)

loop_
_atom_type_symbol
_atom_type_description
_atom_type_scat_dispersion_real
_atom_type_scat_dispersion_imag
_atom_type_scat_source
C C 0.0033 0.0016 'International Tables Vol C Tables 4.2.6.8 and 6.1.1.4'
H H 0.0000 0.0000 'International Tables Vol C Tables 4.2.6.8 and 6.1.1.4'
N N 0.0061 0.0033 'International Tables Vol C Tables 4.2.6.8 and 6.1.1.4'
Si Si 0.0817 0.0704 'International Tables Vol C Tables 4.2.6.8 and 6.1.1.4'
Br Br -0.2901 2.4595 'International Tables Vol C Tables 4.2.6.8 and 6.1.1.4'

loop_
_geom_angle_atom_site_label_1
_geom_angle_atom_site_label_2
_geom_angle_atom_site_label_3
_geom_angle
C15 Si C5 110.0(3)
C15 Si C13 108.9(3)
C5 Si C13 107.7(3)
C15 Si C14 108.9(3)
C5 Si C14 109.3(3)
C13 Si C14 111.9(3)
C4 C1 C3 124.6(6)
C4 C1 C2 120.9(5)
C3 C1 C2 59.8(4)
C6 C2 C3 120.4(6)
C6 C2 C1 118.7(6)
C3 C2 C1 59.5(4)
C7 C3 C1 124.5(5)
C7 C3 C2 122.8(6)
C1 C3 C2 60.7(4)
C5 C4 C1 125.6(6)
C4 C5 Si 130.0(5)
N C6 C2 179.1(8)
C12 C7 C8 116.4(5)
C12 C7 C3 125.7(5)
C8 C7 C3 117.7(6)
C9 C8 C7 121.8(6)
C10 C9 C8 119.4(6)
C11 C10 C9 120.5(5)
C11 C10 Br 119.8(5)
C9 C10 Br 119.7(5)
C10 C11 C12 119.6(6)
C7 C12 C11 122.2(6)

loop_
_geom_bond_atom_site_label_1
_geom_bond_atom_site_label_2
_geom_bond_distance
Br C10 1.896(6)
Si C15 1.851(6)
Si C5 1.851(6)
Si C13 1.856(6)
Si C14 1.861(5)
N C6 1.137(7)
C1 C4 1.470(8)
C1 C3 1.504(8)
C1 C2 1.523(8)
C2 C6 1.429(8)
C2 C3 1.509(8)
C3 C7 1.483(8)
C4 C5 1.283(6)
C7 C12 1.374(7)
C7 C8 1.386(7)
C8 C9 1.374(7)
C9 C10 1.366(7)
C10 C11 1.349(7)
C11 C12 1.377(7)

loop_
_geom_torsion_atom_site_label_1
_geom_torsion_atom_site_label_2
_geom_torsion_atom_site_label_3
_geom_torsion_atom_site_label_4
_geom_torsion
C4 C1 C2 C6 -135.0(7)
C3 C1 C2 C6 110.2(7)
C4 C1 C2 C3 114.7(7)
C4 C1 C3 C7 3.0(9)
C2 C1 C3 C7 111.6(7)
C4 C1 C3 C2 -108.6(7)
C6 C2 C3 C7 138.2(7)
C1 C2 C3 C7 -114.3(7)
C6 C2 C3 C1 -107.5(7)
C3 C1 C4 C5 -152.2(6)
C2 C1 C4 C5 135.2(6)
C1 C4 C5 Si 179.6(4)
C15 Si C5 C4 115.6(5)
C13 Si C5 C4 -125.8(6)
C14 Si C5 C4 -3.9(6)
C3 C2 C6 N 33(45)
C1 C2 C6 N -36(45)
C1 C3 C7 C12 -57.9(8)
C2 C3 C7 C12 16.9(9)
C1 C3 C7 C8 117.6(6)
C2 C3 C7 C8 -167.6(5)
C12 C7 C8 C9 -1.2(7)
C3 C7 C8 C9 -177.2(6)
C7 C8 C9 C10 0.0(9)
C8 C9 C10 C11 -0.1(8)
C8 C9 C10 Br 179.6(4)
C9 C10 C11 C12 1.3(8)
Br C10 C11 C12 -178.4(4)
C8 C7 C12 C11 2.4(8)
C3 C7 C12 C11 178.0(5)
C10 C11 C12 C7 -2.5(9)
